data_2237124
loop_
_publ_author_name
'Garc\'ia-\'Alvarez, Fernando'
'Romero, Nancy'
'Lobato-Garc\'ia, Carlos E.'
'Ter\'an, Joel L.'
'Mendoza, Angel'

_publ_section_title
;
 2,2-Dimethyl-5-(2-nitrobenzylidene)-1,3-dioxane-4,6-dione
;
_journal_coeditor_code BT6875
_journal_issue 1
_journal_name_full 'Acta Crystallographica Section E'
_journal_page_first o50
_journal_paper_doi 10.1107/S1600536812049677
_journal_volume 69
_journal_year 2013
_chemical_formula_iupac 'C13 H11 N O6'
_chemical_formula_moiety 'C13 H11 N O6'
_chemical_formula_sum 'C13 H11 N O6'
_chemical_formula_weight 277.23
_chemical_name_systematic
;
2,2-Dimethyl-5-(2-nitrobenzylidene)-1,3-dioxane-4,6-dione
;
_space_group_crystal_system triclinic
_space_group_IT_number 2
_space_group_name_Hall '-P 1'
_space_group_name_H-M_alt 'P -1'
_symmetry_space_group_name_Hall '-P 1'
_symmetry_space_group_name_H-M 'P -1'
_atom_sites_solution_hydrogens geom
_atom_sites_solution_primary direct
_atom_sites_solution_secondary difmap
_cell_angle_alpha 105.385(4)
_cell_angle_beta 94.669(3)
_cell_angle_gamma 93.096(3)
_cell_formula_units_Z 4
_cell_length_a 10.0240(4)
_cell_length_b 10.4830(5)
_cell_length_c 12.4076(5)
_cell_measurement_reflns_used 5470
_cell_measurement_temperature 130(2)
_cell_measurement_theta_max 25.2397
_cell_measurement_theta_min 3.4181
_cell_volume 1249.03(10)
_computing_cell_refinement
;
CrysAlis PRO (Oxford Diffraction, 2009)
;
_computing_data_collection
;
CrysAlis PRO (Oxford Diffraction, 2009)
;
_computing_data_reduction
;
CrysAlis PRO (Oxford Diffraction, 2009)
;
_computing_molecular_graphics 'ORTEP-3 for Windows (Farrugia, 2012)'
_computing_publication_material 'WinGX (Farrugia, 2012)'
_computing_structure_refinement 'SHELXL97 (Sheldrick, 2008)'
_computing_structure_solution 'SHELXS97 (Sheldrick, 2008)'
_diffrn_ambient_temperature 130(2)
_diffrn_detector_area_resol_mean 10.4685
_diffrn_measured_fraction_theta_full 0.997
_diffrn_measured_fraction_theta_max 0.997
_diffrn_measurement_device_type 'Oxford Diffraction Xcalibur (Atlas, Gemini)'
_diffrn_measurement_method '\w scans'
_diffrn_radiation_monochromator graphite
_diffrn_radiation_type MoK\a
_diffrn_radiation_wavelength 0.71073
_diffrn_reflns_av_R_equivalents 0.0175
_diffrn_reflns_limit_h_max 12
_diffrn_reflns_limit_h_min -12
_diffrn_reflns_limit_k_max 12
_diffrn_reflns_limit_k_min -10
_diffrn_reflns_limit_l_max 14
_diffrn_reflns_limit_l_min -13
_diffrn_reflns_number 8703
_diffrn_reflns_theta_full 25.29
_diffrn_reflns_theta_max 25.29
_diffrn_reflns_theta_min 3.42
_exptl_absorpt_coefficient_mu 0.119
_exptl_absorpt_correction_T_max 0.985
_exptl_absorpt_correction_T_min 0.968
_exptl_absorpt_correction_type analytical
_exptl_absorpt_process_details
;
(CrysAlis PRO; Oxford Diffraction, 2009)
;
_exptl_crystal_colour colorless
_exptl_crystal_density_diffrn 1.474
_exptl_crystal_density_method 'not measured'
_exptl_crystal_description prism
_exptl_crystal_F_000 576
_exptl_crystal_size_max 0.394
_exptl_crystal_size_mid 0.2172
_exptl_crystal_size_min 0.1363
_refine_diff_density_max 0.223
_refine_diff_density_min -0.238
_refine_ls_extinction_method none
_refine_ls_goodness_of_fit_ref 1.03
_refine_ls_hydrogen_treatment constr
_refine_ls_matrix_type full
_refine_ls_number_parameters 365
_refine_ls_number_reflns 4526
_refine_ls_number_restraints 0
_refine_ls_restrained_S_all 1.03
_refine_ls_R_factor_all 0.0421
_refine_ls_R_factor_gt 0.0346
_refine_ls_shift/su_max 0
_refine_ls_shift/su_mean 0
_refine_ls_structure_factor_coef Fsqd
_refine_ls_weighting_details 'calc w=1/[\s^2^(Fo^2^)+(0.0397P)^2^+0.3347P] where P=(Fo^2^+2Fc^2^)/3'
_refine_ls_weighting_scheme calc
_refine_ls_wR_factor_ref 0.0883
_reflns_number_gt 3902
_reflns_number_total 4526
_reflns_threshold_expression I>2\s(I)
_cod_data_source_file bt6875.cif
_cod_data_source_block I
_cod_database_code 2237124
_cod_database_fobs_code 2237124

loop_
_space_group_symop_operation_xyz
'x, y, z'
'-x, -y, -z'

loop_
_atom_site_type_symbol
_atom_site_label
_atom_site_fract_x
_atom_site_fract_y
_atom_site_fract_z
_atom_site_U_iso_or_equiv
_atom_site_adp_type
_atom_site_calc_flag
_atom_site_refinement_flags
_atom_site_occupancy
O O1 0.61144(10) 0.10481(11) 0.54216(9) 0.0347(3) Uani d . 1
O O2 0.53572(11) 0.09437(10) 0.69780(9) 0.0351(3) Uani d . 1
O O6 0.23911(10) 0.16149(11) 0.32752(8) 0.0334(3) Uani d . 1
O O5 0.68803(9) 0.16562(11) 0.25320(8) 0.0293(2) Uani d . 1
O O3 0.29864(9) 0.16222(10) 0.16040(8) 0.0260(2) Uani d . 1
O O4 0.52511(9) 0.16412(10) 0.12250(8) 0.0255(2) Uani d . 1
N N1 0.54108(11) 0.14413(11) 0.61912(10) 0.0241(3) Uani d . 1
C C2 0.44468(13) 0.30112(13) 0.52086(11) 0.0203(3) Uani d . 1
C C1 0.46117(13) 0.25651(13) 0.61755(11) 0.0203(3) Uani d . 1
C C13 0.40048(14) 0.31165(14) 0.71352(11) 0.0240(3) Uani d . 1
H H8 0.4137 0.2793 0.7762 0.029 Uiso calc R 1
C C12 0.32022(14) 0.41500(14) 0.71558(12) 0.0264(3) Uani d . 1
H H9 0.2803 0.4543 0.7801 0.032 Uiso calc R 1
C C11 0.29991(14) 0.45936(14) 0.62034(12) 0.0263(3) Uani d . 1
H H10 0.2446 0.5279 0.6207 0.032 Uiso calc R 1
C C10 0.36058(13) 0.40341(14) 0.52468(12) 0.0243(3) Uani d . 1
H H11 0.345 0.4347 0.4616 0.029 Uiso calc R 1
C C3 0.51994(13) 0.25533(13) 0.42226(11) 0.0215(3) Uani d . 1
H H7 0.6126 0.2577 0.4371 0.026 Uiso calc R 1
C C4 0.47179(13) 0.21081(13) 0.31422(11) 0.0209(3) Uani d . 1
C C5 0.32781(14) 0.17904(14) 0.27213(12) 0.0241(3) Uani d . 1
C C7 0.57212(13) 0.18052(14) 0.23029(11) 0.0222(3) Uani d . 1
C C6 0.39619(13) 0.21135(15) 0.09837(12) 0.0243(3) Uani d . 1
C C8 0.35526(15) 0.14531(17) -0.02350(12) 0.0330(4) Uani d . 1
H H1 0.2719 0.1764 -0.0458 0.05 Uiso calc R 1
H H2 0.3444 0.0509 -0.0351 0.05 Uiso calc R 1
H H3 0.4233 0.1663 -0.0676 0.05 Uiso calc R 1
C C9 0.40534(15) 0.36051(15) 0.12822(13) 0.0302(3) Uani d . 1
H H4 0.3197 0.3899 0.1091 0.045 Uiso calc R 1
H H5 0.4716 0.3912 0.0872 0.045 Uiso calc R 1
H H6 0.4306 0.3957 0.2074 0.045 Uiso calc R 1
O O7 0.21049(10) 0.63351(11) 0.34639(9) 0.0367(3) Uani d . 1
O O8 0.12315(15) 0.64061(17) 0.49838(11) 0.0703(5) Uani d . 1
O O11 -0.11562(10) 0.62735(10) 0.09585(9) 0.0305(2) Uani d . 1
O O12 0.33877(10) 0.68213(12) 0.06066(9) 0.0380(3) Uani d . 1
O O10 -0.04438(9) 0.64388(9) -0.06351(8) 0.0235(2) Uani d . 1
O O9 0.18763(9) 0.66645(9) -0.08312(8) 0.0230(2) Uani d . 1
N N2 0.12876(12) 0.67424(13) 0.41284(10) 0.0297(3) Uani d . 1
C C15 0.04065(13) 0.81061(14) 0.29236(11) 0.0236(3) Uani d . 1
C C23 -0.05066(14) 0.90041(15) 0.27642(12) 0.0282(3) Uani d . 1
H H22 -0.0497 0.9318 0.2131 0.034 Uiso calc R 1
C C24 -0.14323(14) 0.94452(15) 0.35226(13) 0.0291(3) Uani d . 1
H H21 -0.2031 1.0049 0.3395 0.035 Uiso calc R 1
C C25 -0.14677(14) 0.89901(14) 0.44700(12) 0.0267(3) Uani d . 1
H H20 -0.2091 0.9285 0.4978 0.032 Uiso calc R 1
C C26 -0.05768(14) 0.80991(14) 0.46575(11) 0.0246(3) Uani d . 1
H H19 -0.0596 0.7782 0.5289 0.029 Uiso calc R 1
C C14 0.03491(13) 0.76803(13) 0.38935(11) 0.0218(3) Uani d . 1
C C16 0.14020(14) 0.77088(15) 0.21051(12) 0.0263(3) Uani d . 1
H H18 0.2304 0.7894 0.2375 0.032 Uiso calc R 1
C C17 0.11190(13) 0.71080(14) 0.10134(12) 0.0232(3) Uani d . 1
C C18 0.22400(14) 0.68726(14) 0.02790(12) 0.0256(3) Uani d . 1
C C20 -0.02527(13) 0.65966(13) 0.04834(11) 0.0220(3) Uani d . 1
C C19 0.05674(13) 0.70168(14) -0.11726(11) 0.0223(3) Uani d . 1
C C21 0.05316(14) 0.85027(14) -0.08805(12) 0.0265(3) Uani d . 1
H H12 -0.0339 0.8722 -0.1125 0.04 Uiso calc R 1
H H13 0.1202 0.8868 -0.1249 0.04 Uiso calc R 1
H H14 0.0709 0.8865 -0.0082 0.04 Uiso calc R 1
C C22 0.02837(15) 0.63545(16) -0.24028(12) 0.0321(4) Uani d . 1
H H15 -0.0618 0.6486 -0.2651 0.048 Uiso calc R 1
H H16 0.0385 0.5421 -0.2539 0.048 Uiso calc R 1
H H17 0.0902 0.6731 -0.2808 0.048 Uiso calc R 1

loop_
_atom_site_aniso_label
_atom_site_aniso_U_11
_atom_site_aniso_U_22
_atom_site_aniso_U_33
_atom_site_aniso_U_12
_atom_site_aniso_U_13
_atom_site_aniso_U_23
O1 0.0352(6) 0.0324(6) 0.0391(6) 0.0151(5) 0.0113(5) 0.0096(5)
O2 0.0461(7) 0.0304(6) 0.0325(6) 0.0077(5) -0.0012(5) 0.0158(5)
O6 0.0196(5) 0.0511(7) 0.0312(6) 0.0000(5) 0.0079(4) 0.0131(5)
O5 0.0189(5) 0.0423(6) 0.0304(6) 0.0084(5) 0.0056(4) 0.0143(5)
O3 0.0199(5) 0.0345(6) 0.0234(5) -0.0002(4) 0.0016(4) 0.0084(4)
O4 0.0213(5) 0.0358(6) 0.0218(5) 0.0085(4) 0.0049(4) 0.0097(4)
N1 0.0233(6) 0.0215(6) 0.0259(7) 0.0011(5) -0.0038(5) 0.0056(5)
C2 0.0161(6) 0.0212(7) 0.0232(7) -0.0007(5) 0.0007(5) 0.0059(6)
C1 0.0171(7) 0.0173(7) 0.0252(7) -0.0004(5) -0.0016(5) 0.0050(5)
C13 0.0264(7) 0.0248(7) 0.0208(7) -0.0013(6) 0.0008(6) 0.0072(6)
C12 0.0267(8) 0.0246(7) 0.0262(8) 0.0015(6) 0.0084(6) 0.0026(6)
C11 0.0238(7) 0.0232(7) 0.0332(8) 0.0067(6) 0.0070(6) 0.0075(6)
C10 0.0226(7) 0.0270(8) 0.0264(8) 0.0038(6) 0.0034(6) 0.0121(6)
C3 0.0171(7) 0.0225(7) 0.0274(8) 0.0032(6) 0.0035(5) 0.0105(6)
C4 0.0188(7) 0.0222(7) 0.0244(7) 0.0039(6) 0.0047(5) 0.0098(6)
C5 0.0212(7) 0.0260(8) 0.0259(8) 0.0044(6) 0.0037(6) 0.0076(6)
C7 0.0219(7) 0.0232(7) 0.0231(7) 0.0028(6) 0.0042(6) 0.0084(6)
C6 0.0164(7) 0.0332(8) 0.0259(8) 0.0042(6) 0.0038(5) 0.0116(6)
C8 0.0300(8) 0.0439(10) 0.0249(8) 0.0053(7) 0.0005(6) 0.0091(7)
C9 0.0273(8) 0.0311(8) 0.0343(9) 0.0036(7) 0.0014(6) 0.0126(7)
O7 0.0308(6) 0.0402(7) 0.0411(7) 0.0121(5) 0.0056(5) 0.0124(5)
O8 0.0808(10) 0.1092(13) 0.0500(9) 0.0550(10) 0.0230(7) 0.0579(9)
O11 0.0240(5) 0.0348(6) 0.0374(6) -0.0012(5) 0.0082(4) 0.0173(5)
O12 0.0183(5) 0.0609(8) 0.0386(6) 0.0095(5) 0.0038(4) 0.0185(6)
O10 0.0185(5) 0.0263(5) 0.0243(5) -0.0002(4) 0.0039(4) 0.0045(4)
O9 0.0186(5) 0.0264(5) 0.0246(5) 0.0066(4) 0.0055(4) 0.0061(4)
N2 0.0281(7) 0.0360(7) 0.0262(7) 0.0032(6) -0.0032(5) 0.0120(6)
C15 0.0199(7) 0.0275(8) 0.0230(7) -0.0015(6) -0.0011(5) 0.0077(6)
C23 0.0289(8) 0.0315(8) 0.0282(8) 0.0021(6) 0.0000(6) 0.0158(6)
C24 0.0250(8) 0.0255(8) 0.0363(9) 0.0039(6) -0.0005(6) 0.0080(6)
C25 0.0214(7) 0.0265(8) 0.0289(8) -0.0022(6) 0.0031(6) 0.0023(6)
C26 0.0245(7) 0.0282(8) 0.0202(7) -0.0054(6) -0.0004(5) 0.0074(6)
C14 0.0192(7) 0.0234(7) 0.0220(7) -0.0007(6) -0.0044(5) 0.0069(6)
C16 0.0203(7) 0.0346(8) 0.0275(8) 0.0028(6) 0.0009(6) 0.0149(6)
C17 0.0190(7) 0.0266(7) 0.0279(8) 0.0044(6) 0.0049(6) 0.0131(6)
C18 0.0215(8) 0.0282(8) 0.0293(8) 0.0037(6) 0.0048(6) 0.0103(6)
C20 0.0217(7) 0.0189(7) 0.0276(8) 0.0058(6) 0.0051(6) 0.0084(6)
C19 0.0163(7) 0.0279(8) 0.0239(7) 0.0040(6) 0.0054(5) 0.0078(6)
C21 0.0263(8) 0.0278(8) 0.0285(8) 0.0071(6) 0.0073(6) 0.0106(6)
C22 0.0259(8) 0.0423(9) 0.0253(8) 0.0048(7) 0.0044(6) 0.0031(7)

loop_
_atom_type_symbol
_atom_type_description
_atom_type_scat_dispersion_real
_atom_type_scat_dispersion_imag
_atom_type_scat_source
C C 0.003 0.002 'International Tables Vol C Tables 4.2.6.8 and 6.1.1.4'
H H 0 0 'International Tables Vol C Tables 4.2.6.8 and 6.1.1.4'
N N 0.006 0.003 'International Tables Vol C Tables 4.2.6.8 and 6.1.1.4'
O O 0.011 0.006 'International Tables Vol C Tables 4.2.6.8 and 6.1.1.4'

loop_
_geom_angle_atom_site_label_1
_geom_angle_atom_site_label_2
_geom_angle_atom_site_label_3
_geom_angle
C5 O3 C6 119.09(10)
C7 O4 C6 118.75(10)
O2 N1 O1 123.04(12)
O2 N1 C1 118.41(11)
O1 N1 C1 118.54(11)
C10 C2 C1 116.46(12)
C10 C2 C3 119.36(12)
C1 C2 C3 123.91(12)
C13 C1 C2 122.65(12)
C13 C1 N1 116.92(12)
C2 C1 N1 120.40(12)
C12 C13 C1 119.50(13)
C12 C13 H8 120.3
C1 C13 H8 120.3
C13 C12 C11 119.10(13)
C13 C12 H9 120.5
C11 C12 H9 120.5
C10 C11 C12 121.01(13)
C10 C11 H10 119.5
C12 C11 H10 119.5
C11 C10 C2 121.25(13)
C11 C10 H11 119.4
C2 C10 H11 119.4
C4 C3 C2 128.19(12)
C4 C3 H7 115.9
C2 C3 H7 115.9
C3 C4 C5 125.32(12)
C3 C4 C7 116.92(12)
C5 C4 C7 117.57(12)
O6 C5 O3 119.04(12)
O6 C5 C4 125.42(13)
O3 C5 C4 115.44(11)
O5 C7 O4 119.64(12)
O5 C7 C4 124.14(12)
O4 C7 C4 116.15(11)
O4 C6 O3 109.08(10)
O4 C6 C8 105.46(11)
O3 C6 C8 106.45(11)
O4 C6 C9 110.69(11)
O3 C6 C9 110.72(11)
C8 C6 C9 114.17(12)
C6 C8 H1 109.5
C6 C8 H2 109.5
H1 C8 H2 109.5
C6 C8 H3 109.5
H1 C8 H3 109.5
H2 C8 H3 109.5
C6 C9 H4 109.5
C6 C9 H5 109.5
H4 C9 H5 109.5
C6 C9 H6 109.5
H4 C9 H6 109.5
H5 C9 H6 109.5
C20 O10 C19 118.89(10)
C18 O9 C19 118.26(10)
O8 N2 O7 122.23(13)
O8 N2 C14 118.42(12)
O7 N2 C14 119.35(12)
C23 C15 C14 116.39(13)
C23 C15 C16 119.29(12)
C14 C15 C16 124.26(13)
C24 C23 C15 121.82(13)
C24 C23 H22 119.1
C15 C23 H22 119.1
C25 C24 C23 120.14(14)
C25 C24 H21 119.9
C23 C24 H21 119.9
C26 C25 C24 119.73(13)
C26 C25 H20 120.1
C24 C25 H20 120.1
C25 C26 C14 119.18(13)
C25 C26 H19 120.4
C14 C26 H19 120.4
C26 C14 C15 122.73(13)
C26 C14 N2 117.53(12)
C15 C14 N2 119.74(12)
C17 C16 C15 125.68(13)
C17 C16 H18 117.2
C15 C16 H18 117.2
C16 C17 C20 123.63(12)
C16 C17 C18 119.06(12)
C20 C17 C18 117.25(12)
O12 C18 O9 120.03(12)
O12 C18 C17 124.61(13)
O9 C18 C17 115.32(11)
O11 C20 O10 119.26(12)
O11 C20 C17 125.36(13)
O10 C20 C17 115.31(11)
O9 C19 O10 109.68(10)
O9 C19 C22 106.65(11)
O10 C19 C22 105.78(11)
O9 C19 C21 110.39(11)
O10 C19 C21 110.60(11)
C22 C19 C21 113.56(12)
C19 C21 H12 109.5
C19 C21 H13 109.5
H12 C21 H13 109.5
C19 C21 H14 109.5
H12 C21 H14 109.5
H13 C21 H14 109.5
C19 C22 H15 109.5
C19 C22 H16 109.5
H15 C22 H16 109.5
C19 C22 H17 109.5
H15 C22 H17 109.5
H16 C22 H17 109.5

loop_
_geom_bond_atom_site_label_1
_geom_bond_atom_site_label_2
_geom_bond_distance
O1 N1 1.2293(15)
O2 N1 1.2263(15)
O6 C5 1.2024(16)
O5 C7 1.2018(16)
O3 C5 1.3554(17)
O3 C6 1.4464(16)
O4 C7 1.3442(16)
O4 C6 1.4455(16)
N1 C1 1.4634(17)
C2 C10 1.3928(19)
C2 C1 1.3996(19)
C2 C3 1.4745(18)
C1 C13 1.3830(19)
C13 C12 1.380(2)
C13 H8 0.93
C12 C11 1.385(2)
C12 H9 0.93
C11 C10 1.3818(19)
C11 H10 0.93
C10 H11 0.93
C3 C4 1.3364(19)
C3 H7 0.93
C4 C5 1.4831(19)
C4 C7 1.4921(18)
C6 C8 1.499(2)
C6 C9 1.504(2)
C8 H1 0.96
C8 H2 0.96
C8 H3 0.96
C9 H4 0.96
C9 H5 0.96
C9 H6 0.96
O7 N2 1.2223(15)
O8 N2 1.2083(16)
O11 C20 1.2009(16)
O12 C18 1.1974(17)
O10 C20 1.3497(16)
O10 C19 1.4482(16)
O9 C18 1.3521(17)
O9 C19 1.4430(16)
N2 C14 1.4642(18)
C15 C23 1.388(2)
C15 C14 1.3944(19)
C15 C16 1.4785(19)
C23 C24 1.385(2)
C23 H22 0.93
C24 C25 1.383(2)
C24 H21 0.93
C25 C26 1.377(2)
C25 H20 0.93
C26 C14 1.3853(19)
C26 H19 0.93
C16 C17 1.333(2)
C16 H18 0.93
C17 C20 1.4820(19)
C17 C18 1.4938(19)
C19 C22 1.4961(19)
C19 C21 1.506(2)
C21 H12 0.96
C21 H13 0.96
C21 H14 0.96
C22 H15 0.96
C22 H16 0.96
C22 H17 0.96

loop_
_geom_hbond_atom_site_label_D
_geom_hbond_atom_site_label_H
_geom_hbond_atom_site_label_A
_geom_hbond_site_symmetry_A
_geom_hbond_distance_DH
_geom_hbond_distance_HA
_geom_hbond_distance_DA
_geom_hbond_angle_DHA
_geom_hbond_publ_flag
C3 H7 O5 . 0.93 2.43 2.7970(16) 104 y
C11 H10 O8 . 0.93 2.45 3.239(2) 143 y
C21 H13 O5 2_665 0.96 2.58 3.4188(17) 145 y
C16 H18 O12 . 0.93 2.54 2.8582(18) 100 y
C16 H18 O2 2_666 0.93 2.55 3.4486(18) 163 y
C24 H21 O5 1_465 0.93 2.48 3.3676(19) 160 y

loop_
_geom_torsion_atom_site_label_1
_geom_torsion_atom_site_label_2
_geom_torsion_atom_site_label_3
_geom_torsion_atom_site_label_4
_geom_torsion
C10 C2 C1 C13 -1.4(2)
C3 C2 C1 C13 172.63(13)
C10 C2 C1 N1 176.31(11)
C3 C2 C1 N1 -9.7(2)
O2 N1 C1 C13 9.41(18)
O1 N1 C1 C13 -169.89(12)
O2 N1 C1 C2 -168.41(12)
O1 N1 C1 C2 12.29(18)
C2 C1 C13 C12 -0.1(2)
N1 C1 C13 C12 -177.85(12)
C1 C13 C12 C11 1.4(2)
C13 C12 C11 C10 -1.2(2)
C12 C11 C10 C2 -0.3(2)
C1 C2 C10 C11 1.6(2)
C3 C2 C10 C11 -172.72(13)
C10 C2 C3 C4 -56.1(2)
C1 C2 C3 C4 130.06(16)
C2 C3 C4 C5 -9.8(2)
C2 C3 C4 C7 175.41(13)
C6 O3 C5 O6 166.16(13)
C6 O3 C5 C4 -17.28(17)
C3 C4 C5 O6 -16.9(2)
C7 C4 C5 O6 157.82(14)
C3 C4 C5 O3 166.76(13)
C7 C4 C5 O3 -18.49(18)
C6 O4 C7 O5 -165.93(13)
C6 O4 C7 C4 16.79(17)
C3 C4 C7 O5 16.9(2)
C5 C4 C7 O5 -158.32(14)
C3 C4 C7 O4 -165.97(12)
C5 C4 C7 O4 18.83(18)
C7 O4 C6 O3 -50.14(15)
C7 O4 C6 C8 -164.12(12)
C7 O4 C6 C9 71.93(15)
C5 O3 C6 O4 50.57(15)
C5 O3 C6 C8 163.91(12)
C5 O3 C6 C9 -71.47(15)
C14 C15 C23 C24 -0.5(2)
C16 C15 C23 C24 -177.84(13)
C15 C23 C24 C25 -0.1(2)
C23 C24 C25 C26 0.2(2)
C24 C25 C26 C14 0.4(2)
C25 C26 C14 C15 -1.1(2)
C25 C26 C14 N2 179.42(12)
C23 C15 C14 C26 1.2(2)
C16 C15 C14 C26 178.33(13)
C23 C15 C14 N2 -179.42(12)
C16 C15 C14 N2 -2.2(2)
O8 N2 C14 C26 -1.8(2)
O7 N2 C14 C26 178.86(13)
O8 N2 C14 C15 178.79(15)
O7 N2 C14 C15 -0.60(19)
C23 C15 C16 C17 -60.5(2)
C14 C15 C16 C17 122.41(16)
C15 C16 C17 C20 -7.9(2)
C15 C16 C17 C18 174.98(13)
C19 O9 C18 O12 -166.58(13)
C19 O9 C18 C17 15.59(17)
C16 C17 C18 O12 22.6(2)
C20 C17 C18 O12 -154.70(14)
C16 C17 C18 O9 -159.71(13)
C20 C17 C18 O9 23.02(18)
C19 O10 C20 O11 170.43(12)
C19 O10 C20 C17 -12.53(17)
C16 C17 C20 O11 -24.8(2)
C18 C17 C20 O11 152.33(14)
C16 C17 C20 O10 158.34(13)
C18 C17 C20 O10 -24.51(17)
C18 O9 C19 O10 -50.65(15)
C18 O9 C19 C22 -164.75(12)
C18 O9 C19 C21 71.46(14)
C20 O10 C19 O9 49.17(15)
C20 O10 C19 C22 163.83(11)
C20 O10 C19 C21 -72.81(14)
